data_4036003
loop_
_publ_author_name
'Hu, Bin'
'Deng, Li'

_publ_section_title
;
 Direct Catalytic Asymmetric Synthesis of Trifluoromethylated \g-Amino
 Esters/Lactones via Umpolung Strategy.
;
_journal_issue 2
_journal_name_full 'The Journal of organic chemistry'
_journal_page_first 994
_journal_page_last 1005
_journal_paper_doi 10.1021/acs.joc.8b02893
_journal_volume 84
_journal_year 2019
_chemical_absolute_configuration ad
_chemical_formula_moiety 'C14 H13 F3 N2 O4'
_chemical_formula_sum 'C14 H13 F3 N2 O4'
_chemical_formula_weight 330.26
_space_group_IT_number 4
_space_group_name_Hall 'P 2yb'
_space_group_name_H-M_alt 'P 1 21 1'
_symmetry_cell_setting monoclinic
_symmetry_space_group_name_Hall 'P 2yb'
_symmetry_space_group_name_H-M 'P 1 21 1'
_atom_sites_solution_hydrogens difmap
_atom_sites_solution_primary other
_audit_creation_date 2016-12-07
_audit_creation_method CRYSTALS_ver_14.61_build_00000
_cell_angle_alpha 90
_cell_angle_beta 117.2428(8)
_cell_angle_gamma 90
_cell_formula_units_Z 4
_cell_length_a 15.9367(2)
_cell_length_b 6.76280(10)
_cell_length_c 16.9558(3)
_cell_measurement_reflns_used 9643
_cell_measurement_temperature 100
_cell_measurement_theta_max 67
_cell_measurement_theta_min 3
_cell_volume 1624.73(4)
_computing_cell_refinement 'Apex2 (Bruker AXS, 2006)'
_computing_data_collection 'Apex2 (Bruker AXS, 2006)'
_computing_data_reduction 'USER DEFINED DATA REDUCTION'
_computing_molecular_graphics 'CAMERON (Watkin et al., 1996)'
_computing_publication_material 'CRYSTALS (Betteridge et al., 2003)'
_computing_structure_refinement 'CRYSTALS (Betteridge et al., 2003)'
_computing_structure_solution 'USER DEFINED STRUCTURE SOLUTION'
_diffrn_ambient_temperature 100
_diffrn_measured_fraction_theta_full 0.976
_diffrn_measured_fraction_theta_max 0.976
_diffrn_measurement_device Area
_diffrn_measurement_device_type 'Bruker Kappa Apex2'
_diffrn_measurement_method '\f & \w scans'
_diffrn_radiation_monochromator graphite
_diffrn_radiation_type 'Cu K\a'
_diffrn_radiation_wavelength 1.54180
_diffrn_reflns_av_R_equivalents 0.028
_diffrn_reflns_limit_h_max 16
_diffrn_reflns_limit_h_min -18
_diffrn_reflns_limit_k_max 8
_diffrn_reflns_limit_k_min -7
_diffrn_reflns_limit_l_max 20
_diffrn_reflns_limit_l_min 0
_diffrn_reflns_number 5457
_diffrn_reflns_theta_full 66.680
_diffrn_reflns_theta_max 66.687
_diffrn_reflns_theta_min 2.931
_diffrn_standards_number 0
_exptl_absorpt_coefficient_mu 1.064
_exptl_absorpt_correction_T_max 0.93
_exptl_absorpt_correction_T_min 0.93
_exptl_absorpt_correction_type multi-scan
_exptl_absorpt_process_details 'SADABS (Siemens, 1996)'
_exptl_crystal_colour colorless
_exptl_crystal_density_diffrn 1.350
_exptl_crystal_density_method 'not measured'
_exptl_crystal_description prism
_exptl_crystal_F_000 680
_exptl_crystal_size_max 0.324
_exptl_crystal_size_mid 0.247
_exptl_crystal_size_min 0.064
_platon_squeeze_details
;
TITL 1 in C:\Users\foxman1\Desktop\bi  At 13:
CELL   15.9370    6.7630   16.9560     90.00    117.24     90.00
SPGR P21
# Solvent Accessible Volume =       212
# Electrons Found in S.A.V. =        50
# Note: Atoms in Void as Cxxx and Qxxx all others
C101 0.122 0.493 0.094 !       2.42 eA-3
C102 0.993 0.291 0.000 !       2.42 eA-3
C103 0.879 0.256 0.939 !       1.96 eA-3
C104 0.021 0.461 0.034 !       1.80 eA-3
C105 0.925 0.925 0.983 !       1.47 eA-3
C106 0.892 0.624 0.939 !       0.74 eA-3
;
_refine_diff_density_max 0.19
_refine_diff_density_min -0.24
_refine_ls_abs_structure_details 'Flack (1983), 2404 Friedel-pairs'
_refine_ls_abs_structure_Flack -0.04(7)
_refine_ls_extinction_method None
_refine_ls_goodness_of_fit_ref 0.9971
_refine_ls_hydrogen_treatment constr
_refine_ls_matrix_type full
_refine_ls_number_parameters 410
_refine_ls_number_reflns 5457
_refine_ls_number_restraints 1
_refine_ls_R_factor_all 0.0243
_refine_ls_R_factor_gt 0.0236
_refine_ls_shift/su_max 0.0103717
_refine_ls_shift/su_mean 0.0009590
_refine_ls_structure_factor_coef Fsqd
_refine_ls_weighting_details
;
 Method= Modified Sheldrick 
 w=1/[\s^2^(F^2^) + ( 0.04P)^2^ + 0.31P] 
 ,where P=(max(Fo^2^,0) + 2Fc^2^)/3 
;
_refine_ls_weighting_scheme calc
_refine_ls_wR_factor_all 0.0623
_refine_ls_wR_factor_gt 0.0617
_refine_ls_wR_factor_ref 0.0623
_reflns_limit_h_max 16
_reflns_limit_h_min -18
_reflns_limit_k_max 8
_reflns_limit_k_min -7
_reflns_limit_l_max 20
_reflns_limit_l_min 0
_reflns_number_gt 5295
_reflns_number_total 5457
_reflns_threshold_expression I>2.0\s(I)
_oxford_diffrn_Wilson_B_factor 0.00
_oxford_diffrn_Wilson_scale 0.00
_oxford_refine_ls_r_factor_ref 0.0243
_oxford_refine_ls_scale 0.7005(9)
_oxford_reflns_number_all 5457
_oxford_reflns_threshold_expression_ref I>-10.0\s(I)
_oxford_structure_analysis_title '1 in C:\Users\foxman1\Desktop\bi At 13:43 on'
_cod_data_source_file jo8b02893_si_002.cif
_cod_data_source_block binh_08_37_QD
_cod_depositor_comments
;
The following automatic conversions were performed:

data item '_atom_sites_solution_primary' value 'Other' was changed to
'other' in accordance with the
/home/data/users/saulius/crontab/automatic-downloads/current/ACS/lib/dictionaries/cif_core.dic
dictionary named 'cif_core.dic' version 2.4.2 last updated on
2011-04-26.

Automatic conversion script
Id: cif_fix_values 6909 2019-04-08 15:41:33Z antanas 
;
_cod_original_sg_symbol_H-M 'P 1 21 1 '
_cod_database_code 4036003
_platon_squeeze_void_probe_radius 1.20

loop_
_symmetry_equiv_pos_as_xyz
x,y,z
-x,y+1/2,-z

loop_
_atom_site_label
_atom_site_type_symbol
_atom_site_fract_x
_atom_site_fract_y
_atom_site_fract_z
_atom_site_U_iso_or_equiv
_atom_site_occupancy
_atom_site_adp_type
_atom_site_refinement_flags_posn
_atom_site_refinement_flags_occupancy
_atom_site_disorder_assembly
_atom_site_disorder_group
F1 F 0.36487(6) 0.79179(17) 0.39045(6) 0.0350 1.0000 Uani . . . .
F2 F 0.32733(6) 0.53915(17) 0.30400(5) 0.0324 1.0000 Uani . . . .
F3 F 0.22273(6) 0.75851(17) 0.28600(6) 0.0390 1.0000 Uani . . . .
F51 F 0.45603(6) 1.07129(18) 0.31394(5) 0.0343 1.0000 Uani . . . .
F52 F 0.41313(6) 0.82788(17) 0.22274(6) 0.0336 1.0000 Uani . . . .
F53 F 0.31536(6) 1.0622(2) 0.20543(6) 0.0393 1.0000 Uani . . . .
O1 O -0.15880(9) -0.2641(2) 0.10686(9) 0.0514 1.0000 Uani . . . .
O2 O -0.24674(7) -0.0140(2) 0.04088(8) 0.0423 1.0000 Uani . . . .
O3 O 0.43404(7) 0.12547(19) 0.51220(7) 0.0347 1.0000 Uani . . . .
O4 O 0.40889(10) 0.0149(2) 0.62303(8) 0.0586 1.0000 Uani . . . .
O53 O 0.36786(6) 0.85135(19) -0.04105(6) 0.0248 1.0000 Uani . . . .
O54 O 0.37709(8) 1.0592(2) -0.13864(6) 0.0360 1.0000 Uani . . . .
O510 O 1.00004(19) 0.7560(5) 0.39329(16) 0.0378(8) 0.576(9) Uiso . P 1 1
O511 O 1.0141(3) 0.8199(7) 0.4011(2) 0.0353(10) 0.424(9) Uiso . P 1 2
O520 O 1.04782(16) 1.0471(5) 0.45314(15) 0.0330(7) 0.576(9) Uiso . P 1 1
O521 O 1.0496(2) 1.1208(8) 0.4538(2) 0.0407(11) 0.424(9) Uiso . P 1 2
N1 N -0.17302(9) -0.0864(2) 0.09734(8) 0.0309 1.0000 Uani . . . .
N2 N 0.19893(7) 0.4006(2) 0.35716(7) 0.0213 1.0000 Uani . . . .
N52 N 0.53876(7) 1.0761(2) 0.20265(7) 0.0202 1.0000 Uani . . . .
N510 N 0.98627(19) 0.9309(5) 0.40611(16) 0.0244(8) 0.576(9) Uiso . P 1 1
N511 N 0.9932(3) 0.9944(8) 0.4105(3) 0.0320(12) 0.424(9) Uiso . P 1 2
C1 C -0.09928(9) 0.0490(2) 0.15633(9) 0.0251 1.0000 Uani . . . .
C2 C -0.12495(9) 0.2369(2) 0.16753(9) 0.0250 1.0000 Uani . . . .
C3 C -0.05488(9) 0.3624(2) 0.22448(9) 0.0244 1.0000 Uani . . . .
C4 C 0.03935(9) 0.3012(2) 0.26731(9) 0.0221 1.0000 Uani . . . .
C5 C 0.06254(9) 0.1102(2) 0.25350(10) 0.0269 1.0000 Uani . . . .
C6 C -0.00652(10) -0.0187(2) 0.19858(10) 0.0287 1.0000 Uani . . . .
C7 C 0.11204(9) 0.4421(2) 0.32520(9) 0.0223 1.0000 Uani . . . .
C8 C 0.26948(8) 0.5485(2) 0.41158(8) 0.0206 1.0000 Uani . . . .
C9 C 0.23688(10) 0.7010(3) 0.45853(11) 0.0316 1.0000 Uani . . . .
C10 C 0.29680(10) 0.6587(2) 0.34805(10) 0.0259 1.0000 Uani . . . .
C11 C 0.35578(9) 0.4359(2) 0.48110(8) 0.0207 1.0000 Uani . . . .
C12 C 0.39728(9) 0.2778(2) 0.44476(9) 0.0236 1.0000 Uani . . . .
C13 C 0.39468(11) 0.1380(3) 0.56675(10) 0.0360 1.0000 Uani . . . .
C14 C 0.33249(10) 0.3176(3) 0.54550(9) 0.0316 1.0000 Uani . . . .
C53 C 0.77389(10) 1.2704(3) 0.33224(9) 0.0279 1.0000 Uani . . . .
C54 C 0.70424(9) 1.1367(2) 0.28020(9) 0.0225 1.0000 Uani . . . .
C55 C 0.72827(10) 0.9446(3) 0.26876(9) 0.0280 1.0000 Uani . . . .
C57 C 0.60419(9) 1.1995(2) 0.24233(8) 0.0202 1.0000 Uani . . . .
C58 C 0.44013(9) 1.1396(2) 0.17039(9) 0.0199 1.0000 Uani . . . .
C59 C 0.42386(9) 1.3605(2) 0.17833(9) 0.0251 1.0000 Uani . . . .
C60 C 0.40634(10) 1.0235(2) 0.22824(9) 0.0267 1.0000 Uani . . . .
C61 C 0.38400(8) 1.0743(2) 0.07282(8) 0.0197 1.0000 Uani . . . .
C62 C 0.38872(9) 0.8553(2) 0.05244(8) 0.0223 1.0000 Uani . . . .
C63 C 0.38636(9) 1.0307(2) -0.06503(9) 0.0242 1.0000 Uani . . . .
C64 C 0.41843(10) 1.1719(2) 0.01152(9) 0.0223 1.0000 Uani . . . .
C510 C 0.8868(2) 0.9969(6) 0.3604(2) 0.0181(9) 0.576(9) Uiso . P 1 1
C511 C 0.8938(3) 1.0547(9) 0.3662(2) 0.0210(12) 0.424(9) Uiso . P 1 2
C520 C 0.8690(2) 1.1898(7) 0.3750(2) 0.0214(9) 0.576(9) Uiso . P 1 1
C521 C 0.8661(3) 1.2444(9) 0.3724(3) 0.0219(13) 0.424(9) Uiso . P 1 2
C560 C 0.8165(2) 0.8705(5) 0.3058(2) 0.0182(9) 0.576(9) Uiso . P 1 1
C561 C 0.8310(4) 0.9105(9) 0.3180(4) 0.0319(16) 0.424(9) Uiso . P 1 2
H21 H -0.1870 0.2776 0.1392 0.0322 1.0000 Uiso R . . .
H31 H -0.0721 0.4912 0.2333 0.0293 1.0000 Uiso R . . .
H51 H 0.1262 0.0680 0.2806 0.0339 1.0000 Uiso R . . .
H61 H 0.0084 -0.1481 0.1876 0.0350 1.0000 Uiso R . . .
H71 H 0.0921 0.5637 0.3369 0.0288 1.0000 Uiso R . . .
H91 H 0.1913 0.7902 0.4174 0.0451 1.0000 Uiso R . . .
H92 H 0.2895 0.7827 0.5008 0.0450 1.0000 Uiso R . . .
H93 H 0.2056 0.6341 0.4909 0.0467 1.0000 Uiso R . . .
H111 H 0.4047 0.5335 0.5127 0.0255 1.0000 Uiso R . . .
H121 H 0.3490 0.2143 0.3898 0.0288 1.0000 Uiso R . . .
H122 H 0.4487 0.3316 0.4348 0.0275 1.0000 Uiso R . . .
H141 H 0.2659 0.2711 0.5179 0.0382 1.0000 Uiso R . . .
H142 H 0.3437 0.3894 0.5993 0.0398 1.0000 Uiso R . . .
H1031 H 0.7564 1.4001 0.3396 0.0318 1.0000 Uiso R . . .
H1051 H 0.6819 0.8560 0.2334 0.0322 1.0000 Uiso R . . .
H1071 H 0.5932 1.3312 0.2500 0.0246 1.0000 Uiso R . . .
H1091 H 0.3550 1.3853 0.1492 0.0377 1.0000 Uiso R . . .
H1092 H 0.4508 1.3984 0.2411 0.0365 1.0000 Uiso R . . .
H1093 H 0.4536 1.4344 0.1480 0.0362 1.0000 Uiso R . . .
H1111 H 0.3178 1.1113 0.0525 0.0236 1.0000 Uiso R . . .
H1121 H 0.3415 0.7720 0.0582 0.0232 1.0000 Uiso R . . .
H1122 H 0.4503 0.8005 0.0877 0.0263 1.0000 Uiso R . . .
H1141 H 0.3925 1.3014 -0.0086 0.0278 1.0000 Uiso R . . .
H1142 H 0.4870 1.1820 0.0406 0.0253 1.0000 Uiso R . . .
H5201 H 0.9178 1.2718 0.4115 0.0254 0.576(9) Uiso R P 1 1
H5211 H 0.9078 1.3464 0.4016 0.0275 0.424(9) Uiso R P 1 2
H5601 H 0.8307 0.7379 0.2951 0.0216 0.576(9) Uiso R P 1 1
H5611 H 0.8530 0.7810 0.3153 0.0384 0.424(9) Uiso R P 1 2

loop_
_atom_site_aniso_label
_atom_site_aniso_U_11
_atom_site_aniso_U_22
_atom_site_aniso_U_33
_atom_site_aniso_U_23
_atom_site_aniso_U_13
_atom_site_aniso_U_12
F1 0.0341(4) 0.0256(4) 0.0423(5) 0.0021(4) 0.0148(4) -0.0081(3)
F2 0.0421(5) 0.0316(5) 0.0326(4) 0.0031(4) 0.0249(4) 0.0009(4)
F3 0.0366(5) 0.0300(5) 0.0391(5) 0.0139(4) 0.0076(4) 0.0059(4)
F51 0.0414(5) 0.0414(5) 0.0236(4) -0.0034(4) 0.0179(4) -0.0020(4)
F52 0.0481(5) 0.0262(4) 0.0327(5) 0.0014(3) 0.0238(4) -0.0060(4)
F53 0.0279(4) 0.0550(6) 0.0427(5) 0.0023(4) 0.0227(4) -0.0017(4)
O1 0.0462(7) 0.0246(6) 0.0514(8) 0.0035(5) -0.0054(6) -0.0035(5)
O2 0.0247(5) 0.0339(6) 0.0440(7) 0.0015(5) -0.0052(5) -0.0022(5)
O3 0.0288(5) 0.0223(5) 0.0365(6) 0.0053(4) 0.0007(5) 0.0037(4)
O4 0.0595(8) 0.0477(8) 0.0366(7) 0.0210(6) -0.0056(6) -0.0194(6)
O53 0.0273(5) 0.0233(5) 0.0225(5) -0.0027(4) 0.0103(4) -0.0002(4)
O54 0.0501(6) 0.0363(6) 0.0253(5) 0.0025(5) 0.0206(5) 0.0057(5)
N1 0.0269(6) 0.0239(7) 0.0312(7) 0.0033(5) 0.0040(6) -0.0029(5)
N2 0.0173(5) 0.0231(6) 0.0216(6) -0.0012(4) 0.0072(5) -0.0021(4)
N52 0.0194(5) 0.0206(6) 0.0202(5) 0.0020(4) 0.0086(5) 0.0030(5)
C1 0.0210(6) 0.0270(7) 0.0213(7) 0.0051(6) 0.0044(6) -0.0029(6)
C2 0.0171(6) 0.0283(7) 0.0241(7) 0.0047(6) 0.0046(6) 0.0020(5)
C3 0.0207(6) 0.0236(7) 0.0269(7) 0.0014(5) 0.0094(6) 0.0039(5)
C4 0.0186(6) 0.0241(7) 0.0216(7) 0.0027(5) 0.0074(6) -0.0003(5)
C5 0.0185(6) 0.0263(7) 0.0291(8) 0.0032(6) 0.0051(6) 0.0032(5)
C6 0.0264(7) 0.0221(7) 0.0313(8) 0.0003(6) 0.0079(6) 0.0024(6)
C7 0.0208(6) 0.0209(7) 0.0247(7) 0.0020(5) 0.0098(6) 0.0040(5)
C8 0.0172(6) 0.0204(6) 0.0233(7) -0.0034(5) 0.0085(5) 0.0001(5)
C9 0.0251(7) 0.0312(8) 0.0386(9) -0.0143(6) 0.0145(7) 0.0004(6)
C10 0.0258(7) 0.0202(7) 0.0284(8) 0.0022(5) 0.0094(6) 0.0024(5)
C11 0.0185(6) 0.0219(7) 0.0207(7) -0.0025(5) 0.0081(6) -0.0024(5)
C12 0.0184(6) 0.0208(7) 0.0271(7) -0.0002(5) 0.0065(6) 0.0027(5)
C13 0.0308(8) 0.0316(8) 0.0261(8) 0.0034(6) -0.0037(7) -0.0136(6)
C14 0.0311(7) 0.0409(9) 0.0213(7) 0.0018(6) 0.0106(6) -0.0093(7)
C53 0.0250(7) 0.0387(8) 0.0215(7) -0.0033(6) 0.0120(6) -0.0009(6)
C54 0.0216(6) 0.0296(7) 0.0165(7) 0.0027(5) 0.0090(6) 0.0011(5)
C55 0.0264(7) 0.0325(8) 0.0277(7) 0.0052(6) 0.0147(6) 0.0051(6)
C57 0.0235(6) 0.0201(7) 0.0182(6) 0.0028(5) 0.0108(6) 0.0032(5)
C58 0.0171(6) 0.0201(7) 0.0219(7) -0.0005(5) 0.0084(6) 0.0019(5)
C59 0.0221(6) 0.0238(7) 0.0268(7) -0.0035(5) 0.0090(6) 0.0036(5)
C60 0.0273(7) 0.0298(8) 0.0254(8) -0.0032(6) 0.0141(6) -0.0016(6)
C61 0.0179(6) 0.0203(6) 0.0221(7) 0.0003(5) 0.0102(6) 0.0018(5)
C62 0.0247(6) 0.0222(7) 0.0200(7) -0.0008(5) 0.0103(6) -0.0024(5)
C63 0.0225(6) 0.0254(7) 0.0262(7) 0.0023(5) 0.0125(6) 0.0052(5)
C64 0.0243(6) 0.0213(7) 0.0237(7) 0.0031(5) 0.0130(6) 0.0020(5)

loop_
_atom_type_symbol
_atom_type_scat_dispersion_real
_atom_type_scat_dispersion_imag
_atom_type_scat_Cromer_Mann_a1
_atom_type_scat_Cromer_Mann_b1
_atom_type_scat_Cromer_Mann_a2
_atom_type_scat_Cromer_Mann_b2
_atom_type_scat_Cromer_Mann_a3
_atom_type_scat_Cromer_Mann_b3
_atom_type_scat_Cromer_Mann_a4
_atom_type_scat_Cromer_Mann_b4
_atom_type_scat_Cromer_Mann_c
_atom_type_scat_source
C 0.0181 0.0091 2.3100 20.8439 1.0200 10.2075 1.5886 0.5687 0.8650 51.6512 0.2156 'International Tables Vol C 4.2.6.8 and 6.1.1.4'
H 0.0000 0.0000 0.4930 10.5109 0.3229 26.1257 0.1402 3.1424 0.0408 57.7998 0.0030 'International Tables Vol C 4.2.6.8 and 6.1.1.4'
F 0.0727 0.0534 3.5392 10.2825 2.6412 4.2944 1.5170 0.2615 1.0243 26.1476 0.2776 'International Tables Vol C 4.2.6.8 and 6.1.1.4'
N 0.0311 0.0180 12.2126 0.0057 3.1322 9.8933 2.0125 28.9975 1.1663 0.5826 -11.5290 'International Tables Vol C 4.2.6.8 and 6.1.1.4'
O 0.0492 0.0322 3.0485 13.2771 2.2868 5.7011 1.5463 0.3239 0.8670 32.9089 0.2508 'International Tables Vol C 4.2.6.8 and 6.1.1.4'

loop_
_geom_angle_atom_site_label_1
_geom_angle_atom_site_label_2
_geom_angle_atom_site_label_3
_geom_angle
_geom_angle_publ_flag
C12 O3 C13 110.66(11) yes
C62 O53 C63 109.64(10) yes
O2 N1 O1 123.37(13) yes
O2 N1 C1 117.72(12) yes
O1 N1 C1 118.91(12) yes
C7 N2 C8 119.35(11) yes
C57 N52 C58 119.09(11) yes
O510 N510 O520 125.0(3) yes
O510 N510 C510 115.4(3) yes
O520 N510 C510 119.6(3) yes
O511 N511 O521 125.0(4) yes
O511 N511 C511 118.9(5) yes
O521 N511 C511 116.1(4) yes
N1 C1 C2 118.43(12) yes
N1 C1 C6 118.48(13) yes
C2 C1 C6 123.09(13) yes
C1 C2 C3 117.89(12) yes
C1 C2 H21 121.4 no
C3 C2 H21 120.7 no
C2 C3 C4 120.85(13) yes
C2 C3 H31 118.4 no
C4 C3 H31 120.7 no
C3 C4 C5 119.46(12) yes
C3 C4 C7 118.98(12) yes
C5 C4 C7 121.56(11) yes
C4 C5 C6 120.60(12) yes
C4 C5 H51 120.4 no
C6 C5 H51 119.0 no
C1 C6 C5 118.09(13) yes
C1 C6 H61 120.4 no
C5 C6 H61 121.5 no
C4 C7 N2 120.96(12) yes
C4 C7 H71 118.0 no
N2 C7 H71 121.0 no
N2 C8 C9 116.09(10) yes
N2 C8 C10 105.78(10) yes
C9 C8 C10 108.17(12) yes
N2 C8 C11 107.57(11) yes
C9 C8 C11 109.35(11) yes
C10 C8 C11 109.74(10) yes
C8 C9 H91 111.7 no
C8 C9 H92 112.2 no
H91 C9 H92 106.6 no
C8 C9 H93 110.7 no
H91 C9 H93 106.4 no
H92 C9 H93 109.0 no
C8 C10 F3 111.34(11) yes
C8 C10 F1 111.84(12) yes
F3 C10 F1 106.71(11) yes
C8 C10 F2 113.16(11) yes
F3 C10 F2 106.24(11) yes
F1 C10 F2 107.15(11) yes
C8 C11 C12 115.90(10) yes
C8 C11 C14 112.40(11) yes
C12 C11 C14 102.31(11) yes
C8 C11 H111 107.2 no
C12 C11 H111 108.1 no
C14 C11 H111 110.9 no
C11 C12 O3 105.81(11) yes
C11 C12 H121 112.9 no
O3 C12 H121 107.0 no
C11 C12 H122 111.2 no
O3 C12 H122 109.4 no
H121 C12 H122 110.3 no
O3 C13 O4 121.69(17) yes
O3 C13 C14 110.61(12) yes
O4 C13 C14 127.68(17) yes
C11 C14 C13 104.17(12) yes
C11 C14 H141 112.6 no
C13 C14 H141 107.6 no
C11 C14 H142 114.0 no
C13 C14 H142 111.1 no
H141 C14 H142 107.3 no
C54 C53 C520 114.8(2) yes
C54 C53 H1031 119.2 no
C520 C53 H1031 125.8 no
C54 C53 C521 128.2(3) yes
C54 C53 H1031 119.2 no
C521 C53 H1031 112.5 no
C53 C54 C55 120.31(13) yes
C53 C54 C57 118.48(12) yes
C55 C54 C57 121.09(12) yes
C54 C55 C560 125.2(2) yes
C54 C55 H1051 120.3 no
C560 C55 H1051 114.5 no
C54 C55 C561 111.8(3) yes
C54 C55 H1051 120.3 no
C561 C55 H1051 127.9 no
C54 C57 N52 120.26(12) yes
C54 C57 H1071 116.7 no
N52 C57 H1071 123.1 no
N52 C58 C59 116.52(11) yes
N52 C58 C60 103.93(10) yes
C59 C58 C60 108.64(11) yes
N52 C58 C61 108.14(10) yes
C59 C58 C61 109.59(11) yes
C60 C58 C61 109.78(11) yes
C58 C59 H1091 108.4 no
C58 C59 H1092 110.0 no
H1091 C59 H1092 109.3 no
C58 C59 H1093 108.0 no
H1091 C59 H1093 110.1 no
H1092 C59 H1093 111.0 no
C58 C60 F53 111.39(11) yes
C58 C60 F51 111.39(11) yes
F53 C60 F51 106.84(11) yes
C58 C60 F52 113.55(11) yes
F53 C60 F52 106.50(11) yes
F51 C60 F52 106.78(12) yes
C58 C61 C62 117.08(11) yes
C58 C61 C64 113.15(11) yes
C62 C61 C64 101.20(10) yes
C58 C61 H1111 107.8 no
C62 C61 H1111 108.9 no
C64 C61 H1111 108.3 no
C61 C62 O53 104.60(10) yes
C61 C62 H1121 114.5 no
O53 C62 H1121 107.0 no
C61 C62 H1122 112.0 no
O53 C62 H1122 109.2 no
H1121 C62 H1122 109.2 no
O53 C63 O54 120.97(13) yes
O53 C63 C64 110.20(11) yes
O54 C63 C64 128.83(13) yes
C61 C64 C63 103.13(11) yes
C61 C64 H1141 113.9 no
C63 C64 H1141 110.6 no
C61 C64 H1142 110.8 no
C63 C64 H1142 110.0 no
H1141 C64 H1142 108.4 no
N510 C510 C520 116.7(3) yes
N510 C510 C560 120.8(3) yes
C520 C510 C560 122.5(3) yes
N511 C511 C521 121.9(4) yes
N511 C511 C561 115.5(5) yes
C521 C511 C561 122.6(4) yes
C53 C520 C510 121.1(3) yes
C53 C520 H5201 118.3 no
C510 C520 H5201 120.5 no
C511 C521 C53 113.9(4) yes
C511 C521 H5211 123.9 no
C53 C521 H5211 122.1 no
C510 C560 C55 115.9(3) yes
C510 C560 H5601 121.1 no
C55 C560 H5601 122.9 no
C55 C561 C511 123.0(4) yes
C55 C561 H5611 117.0 no
C511 C561 H5611 120.0 no

loop_
_geom_bond_atom_site_label_1
_geom_bond_atom_site_label_2
_geom_bond_distance
_geom_bond_publ_flag
F1 C10 1.3377(16) yes
F2 C10 1.3345(16) yes
F3 C10 1.3487(16) yes
F51 C60 1.3377(16) yes
F52 C60 1.3344(17) yes
F53 C60 1.3442(16) yes
O1 N1 1.2196(17) yes
O2 N1 1.2278(16) yes
O3 C12 1.4487(17) yes
O3 C13 1.337(2) yes
O4 C13 1.207(2) yes
O53 C62 1.4635(16) yes
O53 C63 1.3540(17) yes
O54 C63 1.2034(17) yes
O510 N510 1.240(4) yes
O511 N511 1.256(6) yes
O520 N510 1.225(4) yes
O521 N511 1.213(6) yes
N1 C1 1.4642(18) yes
N2 C7 1.2660(17) yes
N2 C8 1.4716(16) yes
N52 C57 1.2624(17) yes
N52 C58 1.4722(16) yes
N510 C510 1.480(4) yes
N511 C511 1.467(6) yes
C1 C2 1.375(2) yes
C1 C6 1.3924(19) yes
C2 C3 1.3832(19) yes
C2 H21 0.921 no
C3 C4 1.3984(18) yes
C3 H31 0.945 no
C4 C5 1.393(2) yes
C4 C7 1.4736(18) yes
C5 C6 1.379(2) yes
C5 H51 0.946 no
C6 H61 0.948 no
C7 H71 0.935 no
C8 C9 1.5316(18) yes
C8 C10 1.5281(19) yes
C8 C11 1.5417(17) yes
C9 H91 0.956 no
C9 H92 0.986 no
C9 H93 1.003 no
C11 C12 1.5275(18) yes
C11 C14 1.5300(18) yes
C11 H111 0.974 no
C12 H121 0.994 no
C12 H122 0.980 no
C13 C14 1.503(2) yes
C14 H141 0.994 no
C14 H142 0.975 no
C53 C54 1.390(2) yes
C53 C520 1.454(4) yes
C53 H1031 0.946 no
C53 C54 1.390(2) yes
C53 C521 1.318(4) yes
C53 H1031 0.946 no
C54 C55 1.393(2) yes
C54 C57 1.4823(18) yes
C55 C560 1.347(3) yes
C55 H1051 0.926 no
C55 C561 1.476(6) yes
C55 H1051 0.926 no
C57 H1071 0.928 no
C58 C59 1.5322(19) yes
C58 C60 1.5337(18) yes
C58 C61 1.5419(18) yes
C59 H1091 0.990 no
C59 H1092 0.982 no
C59 H1093 0.981 no
C61 C62 1.5305(18) yes
C61 C64 1.5294(17) yes
C61 H1111 0.980 no
C62 H1121 0.980 no
C62 H1122 0.959 no
C63 C64 1.5001(19) yes
C64 H1141 0.962 no
C64 H1142 0.975 no
C510 C520 1.381(5) yes
C510 C560 1.375(5) yes
C511 C521 1.376(7) yes
C511 C561 1.368(7) yes
C520 H5201 0.924 no
C521 H5211 0.928 no
C560 H5601 0.962 no
C561 H5611 0.952 no

loop_
_platon_squeeze_void_nr
_platon_squeeze_void_average_x
_platon_squeeze_void_average_y
_platon_squeeze_void_average_z
_platon_squeeze_void_volume
_platon_squeeze_void_count_electrons
_platon_squeeze_void_content
1 0.000 -0.024 0.000 213 50 ' '
